data_4066171
loop_
_publ_author_name
'Fan, Cheng'
'Piers, Warren E.'
'Parvez, Masood'
'McDonald, Robert'

_publ_section_title
;
 Divergent Reactivity of Perfluoropentaphenylborole with Alkynes&#x00A7;
;
_journal_issue 21
_journal_name_full Organometallics
_journal_page_first 5132
_journal_paper_doi 10.1021/om100334r
_journal_volume 29
_journal_year 2010
_chemical_formula_moiety
;
C53 H15 B F25 N, (C5 H5 N), (C7 H8), 0.5(C H2 Cl2)
;
_chemical_formula_sum 'C65.5 H29 B Cl F25 N2'
_chemical_formula_weight 1365.17
_chemical_name_systematic
;
 ?
;
_space_group_IT_number 2
_symmetry_cell_setting triclinic
_symmetry_space_group_name_Hall '-P 1'
_symmetry_space_group_name_H-M 'P -1'
_atom_sites_solution_hydrogens geom
_atom_sites_solution_primary direct
_atom_sites_solution_secondary difmap
_cell_angle_alpha 106.913(2)
_cell_angle_beta 94.648(2)
_cell_angle_gamma 98.032(2)
_cell_formula_units_Z 2
_cell_length_a 11.5509(4)
_cell_length_b 15.3407(6)
_cell_length_c 17.7067(5)
_cell_measurement_reflns_used 10890
_cell_measurement_temperature 173(2)
_cell_measurement_theta_max 27.5
_cell_measurement_theta_min 1.0
_cell_volume 2947.83(18)
_computing_cell_refinement 'HKL DENZO (Otwinowski & Minor, 1997)'
_computing_data_collection 'COLLECT (Hooft, 1998)'
_computing_data_reduction 'SCALEPACK (Otwinowski & Minor, 1997)'
_computing_molecular_graphics 'ORTEP-3 (Farrugia, 1997)'
_computing_publication_material 'SHELXL-97 (Sheldrick, 2008)'
_computing_structure_refinement 'SHELXL-97 (Sheldrick, 2008)'
_computing_structure_solution 'SIR92 (Altomare et al., 1991)'
_diffrn_ambient_temperature 173(2)
_diffrn_measured_fraction_theta_full 0.955
_diffrn_measured_fraction_theta_max 0.955
_diffrn_measurement_device_type 'Bruker APEX2 CCD'
_diffrn_measurement_method ' \w and \f '
_diffrn_radiation_monochromator graphite
_diffrn_radiation_source 'fine-focus sealed tube'
_diffrn_radiation_type MoK\a
_diffrn_radiation_wavelength 0.71073
_diffrn_reflns_av_R_equivalents 0.0338
_diffrn_reflns_av_sigmaI/netI 0.0487
_diffrn_reflns_limit_h_max 14
_diffrn_reflns_limit_h_min -14
_diffrn_reflns_limit_k_max 19
_diffrn_reflns_limit_k_min -19
_diffrn_reflns_limit_l_max 22
_diffrn_reflns_limit_l_min -22
_diffrn_reflns_number 22550
_diffrn_reflns_theta_full 27.53
_diffrn_reflns_theta_max 27.53
_diffrn_reflns_theta_min 2.03
_exptl_absorpt_coefficient_mu 0.189
_exptl_absorpt_correction_T_max 0.9814
_exptl_absorpt_correction_T_min 0.9759
_exptl_absorpt_correction_type multi-scan
_exptl_absorpt_process_details 'SORTAV: (Blessing, 1997)'
_exptl_crystal_colour colorless
_exptl_crystal_density_diffrn 1.538
_exptl_crystal_density_method 'not measured'
_exptl_crystal_description block
_exptl_crystal_F_000 1366
_exptl_crystal_size_max 0.13
_exptl_crystal_size_mid 0.10
_exptl_crystal_size_min 0.10
_refine_diff_density_max 0.420
_refine_diff_density_min -0.343
_refine_diff_density_rms 0.088
_refine_ls_extinction_method none
_refine_ls_goodness_of_fit_ref 1.005
_refine_ls_hydrogen_treatment constr
_refine_ls_matrix_type full
_refine_ls_number_parameters 721
_refine_ls_number_reflns 12964
_refine_ls_number_restraints 0
_refine_ls_restrained_S_all 1.005
_refine_ls_R_factor_all 0.1176
_refine_ls_R_factor_gt 0.0871
_refine_ls_shift/su_max 0.001
_refine_ls_shift/su_mean 0.000
_refine_ls_structure_factor_coef Fsqd
_refine_ls_weighting_details 'calc w=1/[\s^2^(Fo^2^)+(0.10P)^2^+6.50P] where P=(Fo^2^+2Fc^2^)/3'
_refine_ls_weighting_scheme calc
_refine_ls_wR_factor_gt 0.2298
_refine_ls_wR_factor_ref 0.2477
_reflns_number_gt 8857
_reflns_number_total 12964
_reflns_threshold_expression >2sigma(I)
_cod_data_source_file om100334r_si_004.cif
_cod_data_source_block Compound_I
_cod_depositor_comments
;
The following automatic conversions were performed:

'_symmetry_cell_setting' value 'Triclinic' changed to 'triclinic'
according to /home/saulius/struct/CIF-dictionaries/cif_core.dic
dictionary named 'cif_core.dic' version 2.4.1 from
2010-06-29.

'_exptl_absorpt_correction_type' value 'Multi-scan'
changed to 'multi-scan' according to
/home/saulius/struct/CIF-dictionaries/cif_core.dic dictionary named
'cif_core.dic' version 2.4.1 from 2010-06-29.

Automatic conversion script
Id: cif_fix_values 1715 2011-07-08 13:25:40Z adriana 
;
_cod_original_formula_sum 'C65.50 H29 B Cl F25 N2'
_cod_database_code 4066171

loop_
_symmetry_equiv_pos_as_xyz
'x, y, z'
'-x, -y, -z'

loop_
_atom_site_label
_atom_site_type_symbol
_atom_site_fract_x
_atom_site_fract_y
_atom_site_fract_z
_atom_site_U_iso_or_equiv
_atom_site_adp_type
_atom_site_occupancy
_atom_site_symmetry_multiplicity
_atom_site_calc_flag
_atom_site_refinement_flags
F1 F 0.77829(19) 0.41788(18) 0.95939(13) 0.0526(6) Uani 1 1 d .
F2 F 0.6373(2) 0.46225(19) 1.06761(13) 0.0593(7) Uani 1 1 d .
F3 F 0.3995(2) 0.4007(2) 1.03313(14) 0.0625(7) Uani 1 1 d .
F4 F 0.30888(19) 0.29301(19) 0.88326(14) 0.0544(6) Uani 1 1 d .
F5 F 0.44739(16) 0.24643(15) 0.77141(12) 0.0375(5) Uani 1 1 d .
F6 F 0.7040(2) 0.1610(2) 0.90184(14) 0.0558(6) Uani 1 1 d .
F7 F 0.5491(3) 0.0432(3) 0.9447(2) 0.0882(10) Uani 1 1 d .
F8 F 0.3611(3) -0.0630(3) 0.8387(3) 0.1031(13) Uani 1 1 d .
F9 F 0.3299(2) -0.0472(2) 0.6896(2) 0.0771(9) Uani 1 1 d .
F10 F 0.48278(18) 0.07207(17) 0.64707(14) 0.0491(6) Uani 1 1 d .
F11 F 0.9585(2) 0.44770(16) 0.66742(14) 0.0504(6) Uani 1 1 d .
F12 F 1.0988(2) 0.5011(2) 0.56937(18) 0.0642(7) Uani 1 1 d .
F13 F 1.1180(2) 0.3822(3) 0.42701(18) 0.0785(9) Uani 1 1 d .
F14 F 0.9937(3) 0.2064(2) 0.38134(16) 0.0743(9) Uani 1 1 d .
F15 F 0.8530(2) 0.15212(17) 0.47785(14) 0.0535(6) Uani 1 1 d .
F16 F 0.7184(2) 0.49741(17) 0.63280(16) 0.0538(6) Uani 1 1 d .
F17 F 0.6347(3) 0.5353(2) 0.5009(2) 0.0798(10) Uani 1 1 d .
F18 F 0.5427(3) 0.3946(3) 0.3668(2) 0.0977(12) Uani 1 1 d .
F19 F 0.5367(3) 0.2171(3) 0.36414(16) 0.0793(9) Uani 1 1 d .
F20 F 0.6161(2) 0.17910(18) 0.49627(14) 0.0556(6) Uani 1 1 d .
F21 F 0.65844(19) 0.51075(16) 0.81113(13) 0.0460(5) Uani 1 1 d .
F22 F 0.4733(3) 0.59862(19) 0.81092(17) 0.0634(7) Uani 1 1 d .
F23 F 0.2723(2) 0.5157(2) 0.7093(2) 0.0751(9) Uani 1 1 d .
F24 F 0.2639(2) 0.3469(2) 0.60237(17) 0.0629(7) Uani 1 1 d .
F25 F 0.44451(18) 0.25580(16) 0.60489(13) 0.0454(5) Uani 1 1 d .
N1 N 0.8402(2) 0.3391(2) 0.81831(16) 0.0333(6) Uani 1 1 d .
B1 B 0.7017(3) 0.2954(3) 0.7837(2) 0.0294(8) Uani 1 1 d .
C1 C 0.6890(3) 0.1847(3) 0.7475(2) 0.0318(7) Uani 1 1 d .
C2 C 0.7546(3) 0.1434(2) 0.6914(2) 0.0327(7) Uani 1 1 d .
C3 C 0.8416(3) 0.1953(2) 0.65644(19) 0.0297(7) Uani 1 1 d .
C4 C 0.8191(3) 0.2657(3) 0.6293(2) 0.0329(7) Uani 1 1 d .
C5 C 0.7154(3) 0.3120(3) 0.6403(2) 0.0324(7) Uani 1 1 d .
C6 C 0.6628(3) 0.3313(2) 0.70790(19) 0.0298(7) Uani 1 1 d .
C7 C 0.8873(3) 0.4237(3) 0.8173(2) 0.0373(8) Uani 1 1 d .
H7 H 0.8420 0.4559 0.7910 0.045 Uiso 1 1 calc R
C8 C 1.0009(3) 0.4657(3) 0.8540(3) 0.0481(10) Uani 1 1 d .
H8 H 1.0330 0.5256 0.8526 0.058 Uiso 1 1 calc R
C9 C 1.0656(3) 0.4188(3) 0.8922(2) 0.0503(11) Uani 1 1 d .
H9 H 1.1429 0.4464 0.9182 0.060 Uiso 1 1 calc R
C10 C 1.0179(3) 0.3317(3) 0.8925(2) 0.0474(10) Uani 1 1 d .
H10 H 1.0619 0.2982 0.9183 0.057 Uiso 1 1 calc R
C11 C 0.9049(3) 0.2936(3) 0.8548(2) 0.0383(8) Uani 1 1 d .
H11 H 0.8721 0.2332 0.8547 0.046 Uiso 1 1 calc R
C12 C 0.6222(3) 0.3274(3) 0.8574(2) 0.0342(7) Uani 1 1 d .
C13 C 0.6628(3) 0.3831(3) 0.9349(2) 0.0385(8) Uani 1 1 d .
C14 C 0.5906(4) 0.4069(3) 0.9942(2) 0.0440(9) Uani 1 1 d .
C15 C 0.4708(3) 0.3769(3) 0.9773(2) 0.0451(9) Uani 1 1 d .
C16 C 0.4256(3) 0.3221(3) 0.9011(2) 0.0414(9) Uani 1 1 d .
C17 C 0.5002(3) 0.2995(3) 0.8445(2) 0.0349(8) Uani 1 1 d .
C18 C 0.6003(3) 0.1197(3) 0.7720(2) 0.0366(8) Uani 1 1 d .
C19 C 0.6114(4) 0.1101(3) 0.8477(3) 0.0475(10) Uani 1 1 d .
C20 C 0.5333(4) 0.0498(4) 0.8709(3) 0.0631(13) Uani 1 1 d .
C21 C 0.4380(4) -0.0036(4) 0.8174(4) 0.0686(15) Uani 1 1 d .
C22 C 0.4237(4) 0.0046(3) 0.7421(3) 0.0542(11) Uani 1 1 d .
C23 C 0.5033(3) 0.0652(3) 0.7199(3) 0.0421(9) Uani 1 1 d .
C24 C 0.7421(3) 0.0407(3) 0.6574(2) 0.0369(8) Uani 1 1 d .
C25 C 0.7773(4) -0.0134(3) 0.7023(3) 0.0458(9) Uani 1 1 d .
H25 H 0.8078 0.0139 0.7570 0.055 Uiso 1 1 calc R
C26 C 0.7676(5) -0.1078(3) 0.6669(3) 0.0634(13) Uani 1 1 d .
H26 H 0.7906 -0.1456 0.6975 0.076 Uiso 1 1 calc R
C27 C 0.7252(5) -0.1466(4) 0.5882(4) 0.0746(17) Uani 1 1 d .
H27 H 0.7206 -0.2112 0.5642 0.090 Uiso 1 1 calc R
C28 C 0.6886(4) -0.0933(4) 0.5428(3) 0.0638(14) Uani 1 1 d .
H28 H 0.6578 -0.1209 0.4883 0.077 Uiso 1 1 calc R
C29 C 0.6975(3) -0.0013(3) 0.5775(2) 0.0478(10) Uani 1 1 d .
H29 H 0.6727 0.0357 0.5466 0.057 Uiso 1 1 calc R
C30 C 0.9621(3) 0.1687(3) 0.6523(2) 0.0323(7) Uani 1 1 d .
C31 C 1.0566(3) 0.2370(3) 0.6958(2) 0.0362(8) Uani 1 1 d .
H31 H 1.0421 0.2965 0.7241 0.043 Uiso 1 1 calc R
C32 C 1.1707(3) 0.2193(3) 0.6984(2) 0.0433(9) Uani 1 1 d .
H32 H 1.2337 0.2663 0.7288 0.052 Uiso 1 1 calc R
C33 C 1.1933(3) 0.1336(3) 0.6570(3) 0.0489(10) Uani 1 1 d .
H33 H 1.2717 0.1214 0.6588 0.059 Uiso 1 1 calc R
C34 C 1.1024(4) 0.0662(3) 0.6133(3) 0.0479(10) Uani 1 1 d .
H34 H 1.1183 0.0074 0.5845 0.057 Uiso 1 1 calc R
C35 C 0.9865(3) 0.0825(3) 0.6105(2) 0.0419(9) Uani 1 1 d .
H35 H 0.9243 0.0349 0.5801 0.050 Uiso 1 1 calc R
C36 C 0.9015(3) 0.2971(3) 0.5765(2) 0.0352(8) Uani 1 1 d .
C37 C 0.9650(3) 0.3858(3) 0.5969(2) 0.0406(8) Uani 1 1 d .
C38 C 1.0386(3) 0.4148(3) 0.5471(3) 0.0485(10) Uani 1 1 d .
C39 C 1.0478(4) 0.3538(4) 0.4743(3) 0.0512(11) Uani 1 1 d .
C40 C 0.9861(4) 0.2651(4) 0.4519(2) 0.0522(11) Uani 1 1 d .
C41 C 0.9137(3) 0.2383(3) 0.5029(2) 0.0413(9) Uani 1 1 d .
C42 C 0.6702(3) 0.3374(3) 0.5686(2) 0.0375(8) Uani 1 1 d .
C43 C 0.6741(3) 0.4263(3) 0.5668(2) 0.0443(9) Uani 1 1 d .
C44 C 0.6315(4) 0.4463(4) 0.4995(3) 0.0578(12) Uani 1 1 d .
C45 C 0.5855(4) 0.3753(4) 0.4310(3) 0.0623(13) Uani 1 1 d .
C46 C 0.5808(4) 0.2852(4) 0.4302(3) 0.0591(13) Uani 1 1 d .
C47 C 0.6229(3) 0.2673(3) 0.4985(2) 0.0441(9) Uani 1 1 d .
C48 C 0.5589(3) 0.3796(3) 0.7078(2) 0.0337(7) Uani 1 1 d .
C49 C 0.5591(3) 0.4664(3) 0.7602(2) 0.0369(8) Uani 1 1 d .
C50 C 0.4653(4) 0.5132(3) 0.7615(3) 0.0465(10) Uani 1 1 d .
C51 C 0.3648(4) 0.4719(3) 0.7095(3) 0.0507(11) Uani 1 1 d .
C52 C 0.3603(3) 0.3865(3) 0.6558(3) 0.0473(10) Uani 1 1 d .
C53 C 0.4554(3) 0.3407(3) 0.6559(2) 0.0366(8) Uani 1 1 d .

loop_
_atom_site_aniso_label
_atom_site_aniso_U_11
_atom_site_aniso_U_22
_atom_site_aniso_U_33
_atom_site_aniso_U_23
_atom_site_aniso_U_13
_atom_site_aniso_U_12
F1 0.0328(11) 0.0699(17) 0.0359(11) -0.0059(11) 0.0008(9) -0.0048(11)
F2 0.0539(14) 0.0747(18) 0.0349(12) -0.0035(12) 0.0089(10) 0.0049(13)
F3 0.0489(14) 0.089(2) 0.0442(13) 0.0064(13) 0.0201(11) 0.0154(13)
F4 0.0281(11) 0.0806(18) 0.0516(14) 0.0161(13) 0.0105(9) 0.0060(11)
F5 0.0257(9) 0.0449(12) 0.0369(11) 0.0075(9) 0.0010(8) 0.0020(8)
F6 0.0528(14) 0.0770(18) 0.0436(13) 0.0283(12) 0.0046(11) 0.0107(13)
F7 0.092(2) 0.113(3) 0.092(2) 0.073(2) 0.0349(19) 0.022(2)
F8 0.074(2) 0.100(3) 0.165(4) 0.085(3) 0.046(2) -0.0011(19)
F9 0.0363(13) 0.0571(17) 0.127(3) 0.0222(17) 0.0038(15) -0.0118(12)
F10 0.0308(11) 0.0532(15) 0.0533(14) 0.0069(11) -0.0036(9) -0.0003(10)
F11 0.0467(13) 0.0432(14) 0.0555(14) 0.0097(11) 0.0086(10) -0.0008(10)
F12 0.0417(13) 0.0672(18) 0.087(2) 0.0409(15) 0.0032(13) -0.0124(12)
F13 0.0507(15) 0.127(3) 0.0720(19) 0.0571(19) 0.0189(13) -0.0032(16)
F14 0.0755(19) 0.102(2) 0.0445(14) 0.0141(15) 0.0242(13) 0.0192(17)
F15 0.0588(15) 0.0486(15) 0.0455(13) 0.0047(11) 0.0088(11) 0.0040(12)
F16 0.0444(13) 0.0509(15) 0.0716(17) 0.0267(13) 0.0110(12) 0.0074(11)
F17 0.0580(17) 0.090(2) 0.118(3) 0.073(2) 0.0070(16) 0.0145(16)
F18 0.073(2) 0.163(4) 0.082(2) 0.087(2) -0.0112(17) 0.009(2)
F19 0.0661(18) 0.119(3) 0.0407(14) 0.0153(16) -0.0122(12) 0.0071(17)
F20 0.0532(14) 0.0572(16) 0.0475(14) 0.0047(11) -0.0053(11) 0.0113(12)
F21 0.0417(12) 0.0441(13) 0.0440(12) 0.0018(10) 0.0010(9) 0.0077(10)
F22 0.0733(18) 0.0558(16) 0.0675(17) 0.0144(13) 0.0201(14) 0.0351(14)
F23 0.0512(16) 0.096(2) 0.098(2) 0.0424(18) 0.0181(15) 0.0460(16)
F24 0.0288(11) 0.089(2) 0.0751(18) 0.0367(15) -0.0079(11) 0.0075(12)
F25 0.0305(11) 0.0496(14) 0.0463(12) 0.0059(10) -0.0042(9) -0.0015(9)
N1 0.0284(14) 0.0397(17) 0.0279(14) 0.0066(12) 0.0012(11) 0.0023(12)
B1 0.0214(16) 0.034(2) 0.0291(18) 0.0063(15) 0.0022(13) 0.0020(14)
C1 0.0229(15) 0.040(2) 0.0337(17) 0.0136(15) 0.0016(12) 0.0047(13)
C2 0.0258(16) 0.0360(19) 0.0316(17) 0.0060(14) -0.0009(13) 0.0012(13)
C3 0.0222(14) 0.0304(18) 0.0302(16) 0.0025(13) 0.0005(12) 0.0000(12)
C4 0.0244(15) 0.039(2) 0.0316(17) 0.0079(14) 0.0033(13) 0.0014(14)
C5 0.0225(15) 0.0380(19) 0.0336(17) 0.0097(14) -0.0019(12) 0.0005(13)
C6 0.0267(15) 0.0274(17) 0.0318(16) 0.0053(13) 0.0026(12) 0.0016(13)
C7 0.0310(17) 0.040(2) 0.0368(18) 0.0074(15) 0.0032(14) 0.0002(15)
C8 0.0330(19) 0.048(2) 0.052(2) 0.0068(19) 0.0006(17) -0.0074(17)
C9 0.0281(18) 0.058(3) 0.048(2) -0.0021(19) -0.0048(16) -0.0022(18)
C10 0.0307(18) 0.062(3) 0.044(2) 0.0108(19) -0.0062(15) 0.0046(18)
C11 0.0290(17) 0.048(2) 0.0350(18) 0.0089(16) 0.0018(14) 0.0067(15)
C12 0.0290(17) 0.041(2) 0.0329(17) 0.0115(15) 0.0046(13) 0.0060(14)
C13 0.0296(17) 0.045(2) 0.0363(19) 0.0070(16) 0.0029(14) 0.0024(15)
C14 0.048(2) 0.046(2) 0.0315(18) 0.0031(16) 0.0068(16) 0.0058(18)
C15 0.0370(19) 0.059(3) 0.040(2) 0.0116(18) 0.0147(16) 0.0129(18)
C16 0.0296(17) 0.055(2) 0.041(2) 0.0144(18) 0.0079(15) 0.0088(16)
C17 0.0332(17) 0.038(2) 0.0309(17) 0.0071(15) 0.0031(13) 0.0048(15)
C18 0.0299(17) 0.036(2) 0.045(2) 0.0123(16) 0.0099(15) 0.0059(14)
C19 0.040(2) 0.054(3) 0.055(2) 0.026(2) 0.0115(18) 0.0091(18)
C20 0.059(3) 0.078(4) 0.074(3) 0.048(3) 0.028(2) 0.020(3)
C21 0.050(3) 0.060(3) 0.111(4) 0.046(3) 0.031(3) 0.005(2)
C22 0.034(2) 0.037(2) 0.088(3) 0.016(2) 0.010(2) -0.0013(17)
C23 0.0284(17) 0.043(2) 0.055(2) 0.0154(18) 0.0092(16) 0.0039(15)
C24 0.0259(16) 0.035(2) 0.046(2) 0.0076(16) 0.0098(14) 0.0005(14)
C25 0.045(2) 0.041(2) 0.052(2) 0.0141(18) 0.0135(18) 0.0078(17)
C26 0.063(3) 0.048(3) 0.088(4) 0.026(3) 0.028(3) 0.014(2)
C27 0.071(3) 0.038(3) 0.094(4) -0.008(3) 0.032(3) -0.009(2)
C28 0.053(3) 0.051(3) 0.065(3) -0.009(2) 0.009(2) -0.010(2)
C29 0.0345(19) 0.049(2) 0.048(2) 0.0018(19) 0.0033(16) -0.0019(17)
C30 0.0240(15) 0.040(2) 0.0332(17) 0.0122(15) 0.0039(13) 0.0048(14)
C31 0.0277(16) 0.041(2) 0.0375(18) 0.0107(16) 0.0023(14) 0.0034(14)
C32 0.0275(17) 0.056(3) 0.043(2) 0.0141(18) 0.0032(15) 0.0018(16)
C33 0.0295(18) 0.064(3) 0.058(3) 0.023(2) 0.0075(17) 0.0137(18)
C34 0.041(2) 0.049(2) 0.055(2) 0.0115(19) 0.0117(18) 0.0168(18)
C35 0.0319(18) 0.046(2) 0.045(2) 0.0096(17) 0.0059(15) 0.0055(16)
C36 0.0251(16) 0.042(2) 0.0407(19) 0.0161(16) 0.0033(14) 0.0063(14)
C37 0.0294(17) 0.047(2) 0.046(2) 0.0179(18) 0.0030(15) 0.0052(16)
C38 0.0224(17) 0.065(3) 0.066(3) 0.038(2) 0.0003(16) -0.0019(17)
C39 0.034(2) 0.081(3) 0.048(2) 0.033(2) 0.0115(17) 0.008(2)
C40 0.041(2) 0.082(3) 0.041(2) 0.025(2) 0.0117(17) 0.018(2)
C41 0.0354(19) 0.047(2) 0.041(2) 0.0121(17) 0.0023(15) 0.0080(16)
C42 0.0256(16) 0.052(2) 0.0388(19) 0.0186(17) 0.0070(14) 0.0083(15)
C43 0.0283(18) 0.059(3) 0.050(2) 0.024(2) 0.0085(16) 0.0057(17)
C44 0.039(2) 0.076(3) 0.080(3) 0.054(3) 0.017(2) 0.010(2)
C45 0.042(2) 0.099(4) 0.057(3) 0.043(3) 0.002(2) 0.010(2)
C46 0.043(2) 0.095(4) 0.042(2) 0.026(2) 0.0029(18) 0.010(2)
C47 0.0319(18) 0.064(3) 0.039(2) 0.0192(19) 0.0042(15) 0.0108(18)
C48 0.0272(16) 0.041(2) 0.0339(17) 0.0132(15) 0.0048(13) 0.0043(14)
C49 0.0351(18) 0.039(2) 0.0357(18) 0.0099(15) 0.0059(14) 0.0063(15)
C50 0.050(2) 0.048(2) 0.051(2) 0.0200(19) 0.0176(18) 0.0235(19)
C51 0.040(2) 0.068(3) 0.059(3) 0.031(2) 0.0167(19) 0.027(2)
C52 0.0251(17) 0.074(3) 0.050(2) 0.030(2) 0.0013(15) 0.0082(18)
C53 0.0254(16) 0.046(2) 0.0397(19) 0.0156(16) 0.0036(14) 0.0049(15)

loop_
_atom_type_symbol
_atom_type_description
_atom_type_scat_dispersion_real
_atom_type_scat_dispersion_imag
_atom_type_scat_source
C C 0.0033 0.0016 'International Tables Vol C Tables 4.2.6.8 and 6.1.1.4'
H H 0.0000 0.0000 'International Tables Vol C Tables 4.2.6.8 and 6.1.1.4'
F F 0.0171 0.0103 'International Tables Vol C Tables 4.2.6.8 and 6.1.1.4'
N N 0.0061 0.0033 'International Tables Vol C Tables 4.2.6.8 and 6.1.1.4'
Cl Cl 0.1484 0.1585 'International Tables Vol C Tables 4.2.6.8 and 6.1.1.4'
B B 0.0013 0.0007 'International Tables Vol C Tables 4.2.6.8 and 6.1.1.4'

loop_
_geom_angle_atom_site_label_1
_geom_angle_atom_site_label_2
_geom_angle_atom_site_label_3
_geom_angle
C11 N1 C7 118.9(3)
C11 N1 B1 119.7(3)
C7 N1 B1 121.1(3)
C1 B1 N1 108.9(3)
C1 B1 C6 105.3(3)
N1 B1 C6 109.3(3)
C1 B1 C12 113.0(3)
N1 B1 C12 107.9(3)
C6 B1 C12 112.4(3)
C2 C1 C18 115.3(3)
C2 C1 B1 122.8(3)
C18 C1 B1 121.9(3)
C1 C2 C3 123.5(3)
C1 C2 C24 122.7(3)
C3 C2 C24 113.8(3)
C4 C3 C2 123.6(3)
C4 C3 C30 118.6(3)
C2 C3 C30 117.8(3)
C3 C4 C5 126.6(3)
C3 C4 C36 118.4(3)
C5 C4 C36 114.8(3)
C6 C5 C4 124.7(3)
C6 C5 C42 121.5(3)
C4 C5 C42 113.8(3)
C5 C6 C48 116.7(3)
C5 C6 B1 122.6(3)
C48 C6 B1 120.5(3)
N1 C7 C8 121.8(4)
N1 C7 H7 119.1
C8 C7 H7 119.1
C9 C8 C7 118.7(4)
C9 C8 H8 120.6
C7 C8 H8 120.6
C8 C9 C10 119.6(4)
C8 C9 H9 120.2
C10 C9 H9 120.2
C9 C10 C11 119.0(4)
C9 C10 H10 120.5
C11 C10 H10 120.5
N1 C11 C10 122.0(4)
N1 C11 H11 119.0
C10 C11 H11 119.0
C13 C12 C17 112.7(3)
C13 C12 B1 127.2(3)
C17 C12 B1 120.1(3)
F1 C13 C12 122.0(3)
F1 C13 C14 113.9(3)
C12 C13 C14 124.1(3)
F2 C14 C15 119.8(3)
F2 C14 C13 120.1(4)
C15 C14 C13 120.1(3)
F3 C15 C14 121.0(4)
F3 C15 C16 120.7(3)
C14 C15 C16 118.3(3)
F4 C16 C17 121.1(3)
F4 C16 C15 119.1(3)
C17 C16 C15 119.8(3)
F5 C17 C16 115.3(3)
F5 C17 C12 119.6(3)
C16 C17 C12 125.0(3)
C23 C18 C19 116.1(4)
C23 C18 C1 121.9(3)
C19 C18 C1 122.0(3)
F6 C19 C20 117.4(4)
F6 C19 C18 119.5(4)
C20 C19 C18 123.1(4)
F7 C20 C19 120.3(5)
F7 C20 C21 120.4(4)
C19 C20 C21 119.2(5)
F8 C21 C22 120.6(5)
F8 C21 C20 120.2(5)
C22 C21 C20 119.2(4)
F9 C22 C21 119.4(4)
F9 C22 C23 119.9(5)
C21 C22 C23 120.7(4)
F10 C23 C22 117.8(4)
F10 C23 C18 120.4(3)
C22 C23 C18 121.7(4)
C25 C24 C29 119.1(4)
C25 C24 C2 121.8(3)
C29 C24 C2 119.1(4)
C24 C25 C26 119.3(4)
C24 C25 H25 120.3
C26 C25 H25 120.3
C27 C26 C25 120.2(5)
C27 C26 H26 119.9
C25 C26 H26 119.9
C26 C27 C28 121.1(5)
C26 C27 H27 119.5
C28 C27 H27 119.5
C29 C28 C27 118.8(5)
C29 C28 H28 120.6
C27 C28 H28 120.6
C28 C29 C24 121.6(5)
C28 C29 H29 119.2
C24 C29 H29 119.2
C35 C30 C31 118.0(3)
C35 C30 C3 125.9(3)
C31 C30 C3 116.1(3)
C32 C31 C30 121.1(4)
C32 C31 H31 119.5
C30 C31 H31 119.5
C33 C32 C31 120.1(4)
C33 C32 H32 119.9
C31 C32 H32 119.9
C34 C33 C32 119.8(4)
C34 C33 H33 120.1
C32 C33 H33 120.1
C33 C34 C35 121.0(4)
C33 C34 H34 119.5
C35 C34 H34 119.5
C30 C35 C34 120.1(4)
C30 C35 H35 120.0
C34 C35 H35 120.0
C37 C36 C41 116.2(3)
C37 C36 C4 122.8(3)
C41 C36 C4 120.9(3)
F11 C37 C36 120.3(3)
F11 C37 C38 117.3(4)
C36 C37 C38 122.4(4)
F12 C38 C39 120.3(4)
F12 C38 C37 120.4(4)
C39 C38 C37 119.3(4)
F13 C39 C40 121.2(4)
F13 C39 C38 118.8(4)
C40 C39 C38 120.0(4)
F14 C40 C39 120.2(4)
F14 C40 C41 120.5(4)
C39 C40 C41 119.3(4)
F15 C41 C36 120.0(3)
F15 C41 C40 117.2(4)
C36 C41 C40 122.8(4)
C43 C42 C47 116.6(4)
C43 C42 C5 124.2(4)
C47 C42 C5 119.2(4)
F16 C43 C42 119.5(3)
F16 C43 C44 118.4(4)
C42 C43 C44 122.1(4)
F17 C44 C45 120.1(4)
F17 C44 C43 120.0(5)
C45 C44 C43 119.9(5)
F18 C45 C46 120.3(5)
F18 C45 C44 119.8(5)
C46 C45 C44 119.9(4)
F19 C46 C45 119.7(4)
F19 C46 C47 121.3(5)
C45 C46 C47 119.0(5)
F20 C47 C46 117.7(4)
F20 C47 C42 119.7(3)
C46 C47 C42 122.6(4)
C49 C48 C53 115.2(3)
C49 C48 C6 122.0(3)
C53 C48 C6 122.8(3)
F21 C49 C50 117.4(3)
F21 C49 C48 118.9(3)
C50 C49 C48 123.6(4)
F22 C50 C51 120.3(4)
F22 C50 C49 120.6(4)
C51 C50 C49 119.1(4)
F23 C51 C52 119.7(4)
F23 C51 C50 120.5(4)
C52 C51 C50 119.7(4)
F24 C52 C51 120.2(4)
F24 C52 C53 119.7(4)
C51 C52 C53 120.0(4)
F25 C53 C52 117.7(3)
F25 C53 C48 120.0(3)
C52 C53 C48 122.3(4)

loop_
_geom_bond_atom_site_label_1
_geom_bond_atom_site_label_2
_geom_bond_distance
F1 C13 1.351(4)
F2 C14 1.348(4)
F3 C15 1.341(4)
F4 C16 1.341(4)
F5 C17 1.352(4)
F6 C19 1.356(5)
F7 C20 1.340(6)
F8 C21 1.337(5)
F9 C22 1.355(5)
F10 C23 1.330(5)
F11 C37 1.346(5)
F12 C38 1.336(5)
F13 C39 1.331(5)
F14 C40 1.329(5)
F15 C41 1.336(5)
F16 C43 1.350(5)
F17 C44 1.353(6)
F18 C45 1.330(5)
F19 C46 1.327(6)
F20 C47 1.332(5)
F21 C49 1.360(4)
F22 C50 1.333(5)
F23 C51 1.341(5)
F24 C52 1.346(5)
F25 C53 1.334(4)
N1 C11 1.340(5)
N1 C7 1.341(5)
N1 B1 1.639(4)
B1 C1 1.612(5)
B1 C6 1.646(5)
B1 C12 1.653(5)
C1 C2 1.361(5)
C1 C18 1.507(5)
C2 C3 1.480(5)
C2 C24 1.496(5)
C3 C4 1.351(5)
C3 C30 1.506(4)
C4 C5 1.474(5)
C4 C36 1.513(5)
C5 C6 1.361(5)
C5 C42 1.507(5)
C6 C48 1.496(5)
C7 C8 1.393(5)
C7 H7 0.9500
C8 C9 1.372(6)
C8 H8 0.9500
C9 C10 1.375(6)
C9 H9 0.9500
C10 C11 1.382(5)
C10 H10 0.9500
C11 H11 0.9500
C12 C13 1.391(5)
C12 C17 1.394(5)
C13 C14 1.391(5)
C14 C15 1.375(6)
C15 C16 1.380(6)
C16 C17 1.374(5)
C18 C23 1.388(5)
C18 C19 1.388(6)
C19 C20 1.374(6)
C20 C21 1.382(8)
C21 C22 1.374(8)
C22 C23 1.376(6)
C24 C25 1.384(6)
C24 C29 1.393(5)
C25 C26 1.385(6)
C25 H25 0.9500
C26 C27 1.364(8)
C26 H26 0.9500
C27 C28 1.385(9)
C27 H27 0.9500
C28 C29 1.351(7)
C28 H28 0.9500
C29 H29 0.9500
C30 C35 1.394(5)
C30 C31 1.399(5)
C31 C32 1.382(5)
C31 H31 0.9500
C32 C33 1.378(6)
C32 H32 0.9500
C33 C34 1.367(6)
C33 H33 0.9500
C34 C35 1.395(5)
C34 H34 0.9500
C35 H35 0.9500
C36 C37 1.382(5)
C36 C41 1.383(5)
C37 C38 1.394(5)
C38 C39 1.377(7)
C39 C40 1.373(7)
C40 C41 1.388(6)
C42 C43 1.368(6)
C42 C47 1.396(6)
C43 C44 1.384(6)
C44 C45 1.380(8)
C45 C46 1.371(8)
C46 C47 1.382(6)
C48 C49 1.384(5)
C48 C53 1.390(5)
C49 C50 1.378(5)
C50 C51 1.370(6)
C51 C52 1.367(7)
C52 C53 1.385(5)

loop_
_geom_torsion_atom_site_label_1
_geom_torsion_atom_site_label_2
_geom_torsion_atom_site_label_3
_geom_torsion_atom_site_label_4
_geom_torsion
C11 N1 B1 C1 -37.6(4)
C7 N1 B1 C1 148.5(3)
C11 N1 B1 C6 -152.2(3)
C7 N1 B1 C6 34.0(4)
C11 N1 B1 C12 85.3(4)
C7 N1 B1 C12 -88.5(4)
N1 B1 C1 C2 -54.1(4)
C6 B1 C1 C2 63.1(4)
C12 B1 C1 C2 -173.9(3)
N1 B1 C1 C18 127.7(3)
C6 B1 C1 C18 -115.2(3)
C12 B1 C1 C18 7.8(4)
C18 C1 C2 C3 176.6(3)
B1 C1 C2 C3 -1.8(5)
C18 C1 C2 C24 -1.2(5)
B1 C1 C2 C24 -179.6(3)
C1 C2 C3 C4 -47.1(5)
C24 C2 C3 C4 130.9(4)
C1 C2 C3 C30 132.0(3)
C24 C2 C3 C30 -50.0(4)
C2 C3 C4 C5 10.1(5)
C30 C3 C4 C5 -169.0(3)
C2 C3 C4 C36 -164.7(3)
C30 C3 C4 C36 16.3(5)
C3 C4 C5 C6 38.2(6)
C36 C4 C5 C6 -146.9(3)
C3 C4 C5 C42 -141.9(4)
C36 C4 C5 C42 33.0(4)
C4 C5 C6 C48 179.4(3)
C42 C5 C6 C48 -0.5(5)
C4 C5 C6 B1 -6.2(5)
C42 C5 C6 B1 173.9(3)
C1 B1 C6 C5 -55.8(4)
N1 B1 C6 C5 61.1(4)
C12 B1 C6 C5 -179.2(3)
C1 B1 C6 C48 118.4(3)
N1 B1 C6 C48 -124.7(3)
C12 B1 C6 C48 -5.0(4)
C11 N1 C7 C8 -0.8(5)
B1 N1 C7 C8 173.1(3)
N1 C7 C8 C9 -0.2(6)
C7 C8 C9 C10 0.8(6)
C8 C9 C10 C11 -0.6(6)
C7 N1 C11 C10 1.1(5)
B1 N1 C11 C10 -172.9(3)
C9 C10 C11 N1 -0.4(6)
C1 B1 C12 C13 121.7(4)
N1 B1 C12 C13 1.2(5)
C6 B1 C12 C13 -119.3(4)
C1 B1 C12 C17 -59.4(4)
N1 B1 C12 C17 -179.9(3)
C6 B1 C12 C17 59.5(4)
C17 C12 C13 F1 -179.6(4)
B1 C12 C13 F1 -0.7(6)
C17 C12 C13 C14 1.5(6)
B1 C12 C13 C14 -179.6(4)
F1 C13 C14 F2 1.8(6)
C12 C13 C14 F2 -179.1(4)
F1 C13 C14 C15 179.4(4)
C12 C13 C14 C15 -1.6(7)
F2 C14 C15 F3 -1.0(7)
C13 C14 C15 F3 -178.5(4)
F2 C14 C15 C16 178.5(4)
C13 C14 C15 C16 0.9(7)
F3 C15 C16 F4 0.1(6)
C14 C15 C16 F4 -179.3(4)
F3 C15 C16 C17 179.2(4)
C14 C15 C16 C17 -0.3(6)
F4 C16 C17 F5 -0.3(6)
C15 C16 C17 F5 -179.3(4)
F4 C16 C17 C12 179.3(4)
C15 C16 C17 C12 0.2(6)
C13 C12 C17 F5 178.8(3)
B1 C12 C17 F5 -0.3(5)
C13 C12 C17 C16 -0.8(6)
B1 C12 C17 C16 -179.8(4)
C2 C1 C18 C23 -67.0(5)
B1 C1 C18 C23 111.4(4)
C2 C1 C18 C19 112.5(4)
B1 C1 C18 C19 -69.2(5)
C23 C18 C19 F6 179.9(3)
C1 C18 C19 F6 0.4(6)
C23 C18 C19 C20 1.1(6)
C1 C18 C19 C20 -178.4(4)
F6 C19 C20 F7 0.7(7)
C18 C19 C20 F7 179.6(4)
F6 C19 C20 C21 -179.8(4)
C18 C19 C20 C21 -0.9(7)
F7 C20 C21 F8 -0.7(8)
C19 C20 C21 F8 179.8(5)
F7 C20 C21 C22 179.8(5)
C19 C20 C21 C22 0.3(8)
F8 C21 C22 F9 0.9(7)
C20 C21 C22 F9 -179.6(4)
F8 C21 C22 C23 -179.4(4)
C20 C21 C22 C23 0.1(7)
F9 C22 C23 F10 1.7(6)
C21 C22 C23 F10 -178.0(4)
F9 C22 C23 C18 179.9(4)
C21 C22 C23 C18 0.2(7)
C19 C18 C23 F10 177.4(3)
C1 C18 C23 F10 -3.1(6)
C19 C18 C23 C22 -0.7(6)
C1 C18 C23 C22 178.8(4)
C1 C2 C24 C25 -69.2(5)
C3 C2 C24 C25 112.8(4)
C1 C2 C24 C29 113.0(4)
C3 C2 C24 C29 -65.0(4)
C29 C24 C25 C26 0.2(6)
C2 C24 C25 C26 -177.7(4)
C24 C25 C26 C27 0.8(7)
C25 C26 C27 C28 -1.5(8)
C26 C27 C28 C29 1.1(8)
C27 C28 C29 C24 -0.1(7)
C25 C24 C29 C28 -0.5(6)
C2 C24 C29 C28 177.4(4)
C4 C3 C30 C35 -119.7(4)
C2 C3 C30 C35 61.2(5)
C4 C3 C30 C31 61.5(4)
C2 C3 C30 C31 -117.6(4)
C35 C30 C31 C32 -0.9(5)
C3 C30 C31 C32 177.9(3)
C30 C31 C32 C33 0.7(6)
C31 C32 C33 C34 0.1(6)
C32 C33 C34 C35 -0.6(7)
C31 C30 C35 C34 0.4(6)
C3 C30 C35 C34 -178.3(4)
C33 C34 C35 C30 0.3(6)
C3 C4 C36 C37 -119.3(4)
C5 C4 C36 C37 65.4(4)
C3 C4 C36 C41 63.2(5)
C5 C4 C36 C41 -112.1(4)
C41 C36 C37 F11 -179.9(3)
C4 C36 C37 F11 2.5(5)
C41 C36 C37 C38 -0.8(5)
C4 C36 C37 C38 -178.4(3)
F11 C37 C38 F12 -0.5(5)
C36 C37 C38 F12 -179.6(3)
F11 C37 C38 C39 -179.9(4)
C36 C37 C38 C39 1.0(6)
F12 C38 C39 F13 0.4(6)
C37 C38 C39 F13 179.8(4)
F12 C38 C39 C40 179.7(4)
C37 C38 C39 C40 -0.9(6)
F13 C39 C40 F14 -1.6(6)
C38 C39 C40 F14 179.2(4)
F13 C39 C40 C41 -179.9(4)
C38 C39 C40 C41 0.8(6)
C37 C36 C41 F15 -178.3(3)
C4 C36 C41 F15 -0.6(5)
C37 C36 C41 C40 0.7(6)
C4 C36 C41 C40 178.3(4)
F14 C40 C41 F15 -0.1(6)
C39 C40 C41 F15 178.3(4)
F14 C40 C41 C36 -179.1(4)
C39 C40 C41 C36 -0.7(6)
C6 C5 C42 C43 66.8(5)
C4 C5 C42 C43 -113.1(4)
C6 C5 C42 C47 -114.4(4)
C4 C5 C42 C47 65.6(4)
C47 C42 C43 F16 179.7(3)
C5 C42 C43 F16 -1.4(5)
C47 C42 C43 C44 1.1(5)
C5 C42 C43 C44 180.0(3)
F16 C43 C44 F17 -0.2(6)
C42 C43 C44 F17 178.4(4)
F16 C43 C44 C45 -179.9(4)
C42 C43 C44 C45 -1.3(6)
F17 C44 C45 F18 -0.9(7)
C43 C44 C45 F18 178.8(4)
F17 C44 C45 C46 -179.0(4)
C43 C44 C45 C46 0.7(7)
F18 C45 C46 F19 2.1(7)
C44 C45 C46 F19 -179.8(4)
F18 C45 C46 C47 -178.2(4)
C44 C45 C46 C47 -0.2(7)
F19 C46 C47 F20 -1.1(6)
C45 C46 C47 F20 179.3(4)
F19 C46 C47 C42 179.7(4)
C45 C46 C47 C42 0.1(6)
C43 C42 C47 F20 -179.7(3)
C5 C42 C47 F20 1.4(5)
C43 C42 C47 C46 -0.5(6)
C5 C42 C47 C46 -179.4(4)
C5 C6 C48 C49 -118.0(4)
B1 C6 C48 C49 67.4(5)
C5 C6 C48 C53 62.6(5)
B1 C6 C48 C53 -112.0(4)
C53 C48 C49 F21 -177.7(3)
C6 C48 C49 F21 2.8(5)
C53 C48 C49 C50 -0.9(6)
C6 C48 C49 C50 179.7(4)
F21 C49 C50 F22 0.2(6)
C48 C49 C50 F22 -176.6(4)
F21 C49 C50 C51 178.2(4)
C48 C49 C50 C51 1.3(6)
F22 C50 C51 F23 -1.9(6)
C49 C50 C51 F23 -179.8(4)
F22 C50 C51 C52 176.0(4)
C49 C50 C51 C52 -2.0(6)
F23 C51 C52 F24 0.6(6)
C50 C51 C52 F24 -177.3(4)
F23 C51 C52 C53 -179.9(4)
C50 C51 C52 C53 2.2(6)
F24 C52 C53 F25 -3.7(5)
C51 C52 C53 F25 176.8(4)
F24 C52 C53 C48 177.6(3)
C51 C52 C53 C48 -1.9(6)
C49 C48 C53 F25 -177.5(3)
C6 C48 C53 F25 1.9(5)
C49 C48 C53 C52 1.1(5)
C6 C48 C53 C52 -179.4(3)
